data_7024593
loop_
_publ_author_name
'Ramos, Alberto'
'Stephan, Douglas W.'

_publ_section_title
;
 Titanium ferrocenyl-phosphinimide complexes.
;
_journal_issue 5
_journal_name_full 'Dalton transactions (Cambridge, England : 2003)'
_journal_page_first 1328
_journal_page_last 1338
_journal_paper_doi 10.1039/b918919j
_journal_volume 39
_journal_year 2010
_chemical_formula_sum 'C30 H48 Fe N P Ti'
_chemical_formula_weight 557.41
_space_group_IT_number 14
_symmetry_cell_setting monoclinic
_symmetry_space_group_name_Hall '-P 2yn'
_symmetry_space_group_name_H-M 'P 1 21/n 1'
_atom_sites_solution_hydrogens geom
_atom_sites_solution_primary direct
_atom_sites_solution_secondary difmap
_audit_creation_method SHELXL-97
_cell_angle_alpha 90.00
_cell_angle_beta 95.91(3)
_cell_angle_gamma 90.00
_cell_formula_units_Z 4
_cell_length_a 8.4917(17)
_cell_length_b 15.639(3)
_cell_length_c 22.514(5)
_cell_measurement_temperature 293(2)
_cell_measurement_theta_max 27.48
_cell_measurement_theta_min 2.55
_cell_volume 2974.0(11)
_computing_structure_refinement 'SHELXL-97 (Sheldrick, 1997)'
_computing_structure_solution 'SHELXS-97 (Sheldrick, 1990)'
_diffrn_ambient_temperature 293(2)
_diffrn_measured_fraction_theta_full 0.987
_diffrn_measured_fraction_theta_max 0.987
_diffrn_radiation_monochromator graphite
_diffrn_radiation_source 'fine-focus sealed tube'
_diffrn_radiation_type MoK\a
_diffrn_radiation_wavelength 0.71073
_diffrn_reflns_av_R_equivalents 0.0411
_diffrn_reflns_av_sigmaI/netI 0.0603
_diffrn_reflns_limit_h_max 11
_diffrn_reflns_limit_h_min -11
_diffrn_reflns_limit_k_max 19
_diffrn_reflns_limit_k_min -19
_diffrn_reflns_limit_l_max 29
_diffrn_reflns_limit_l_min -22
_diffrn_reflns_number 18221
_diffrn_reflns_theta_full 27.51
_diffrn_reflns_theta_max 27.51
_diffrn_reflns_theta_min 2.66
_exptl_absorpt_coefficient_mu 0.828
_exptl_absorpt_correction_T_max 0.880
_exptl_absorpt_correction_T_min 0.813
_exptl_absorpt_correction_type multi-scan
_exptl_crystal_density_diffrn 1.245
_exptl_crystal_density_method 'not measured'
_exptl_crystal_F_000 1192
_exptl_crystal_size_max 0.23
_exptl_crystal_size_mid 0.21
_exptl_crystal_size_min 0.18
_refine_diff_density_max 0.670
_refine_diff_density_min -0.549
_refine_diff_density_rms 0.087
_refine_ls_extinction_method none
_refine_ls_goodness_of_fit_ref 1.042
_refine_ls_hydrogen_treatment constr
_refine_ls_matrix_type full
_refine_ls_number_parameters 307
_refine_ls_number_reflns 6727
_refine_ls_number_restraints 0
_refine_ls_restrained_S_all 1.042
_refine_ls_R_factor_all 0.0814
_refine_ls_R_factor_gt 0.0489
_refine_ls_shift/su_max 0.001
_refine_ls_shift/su_mean 0.000
_refine_ls_structure_factor_coef Fsqd
_refine_ls_weighting_details 'calc w=1/[\s^2^(Fo^2^)+(0.0643P)^2^+2.5235P] where P=(Fo^2^+2Fc^2^)/3'
_refine_ls_weighting_scheme calc
_refine_ls_wR_factor_gt 0.1197
_refine_ls_wR_factor_ref 0.1373
_reflns_number_gt 4803
_reflns_number_total 6727
_reflns_threshold_expression >2sigma(I)
_cod_data_source_file b918919j.txt
_cod_data_source_block '[TiCp*Me2(NPtBu2Fc)]'
_cod_original_cell_volume 2974.0(10)
_cod_original_sg_symbol_H-M P2(1)/n
_cod_database_code 7024593

loop_
_symmetry_equiv_pos_as_xyz
'x, y, z'
'-x+1/2, y+1/2, -z+1/2'
'-x, -y, -z'
'x-1/2, -y-1/2, z-1/2'

loop_
_atom_site_label
_atom_site_type_symbol
_atom_site_fract_x
_atom_site_fract_y
_atom_site_fract_z
_atom_site_U_iso_or_equiv
_atom_site_adp_type
_atom_site_occupancy
_atom_site_symmetry_multiplicity
_atom_site_calc_flag
_atom_site_refinement_flags
Fe1 Fe 0.40115(5) 0.13153(3) 0.125245(18) 0.02176(13) Uani 1 1 d .
Ti1 Ti 0.48462(6) 0.22860(3) 0.35504(2) 0.02038(14) Uani 1 1 d .
P1 P 0.53153(9) 0.31319(4) 0.21985(3) 0.02028(17) Uani 1 1 d .
N1 N 0.5152(3) 0.28409(15) 0.28629(10) 0.0216(5) Uani 1 1 d .
C25 C 0.2842(3) 0.19638(18) 0.18631(13) 0.0237(6) Uani 1 1 d .
H25A H 0.2762 0.1784 0.2276 0.028 Uiso 1 1 calc R
C21 C 0.4058(3) 0.24941(18) 0.16684(12) 0.0216(6) Uani 1 1 d .
C15 C 0.4463(4) 0.42319(18) 0.20762(14) 0.0291(7) Uani 1 1 d .
C14 C 0.8019(4) 0.2192(2) 0.22950(15) 0.0321(7) Uani 1 1 d .
H14A H 0.9102 0.2113 0.2220 0.048 Uiso 1 1 calc R
H14B H 0.7388 0.1732 0.2117 0.048 Uiso 1 1 calc R
H14C H 0.7950 0.2198 0.2718 0.048 Uiso 1 1 calc R
C29 C 0.5209(4) 0.0686(2) 0.06375(14) 0.0316(7) Uani 1 1 d .
H29A H 0.5437 0.0909 0.0249 0.038 Uiso 1 1 calc R
C28 C 0.6185(4) 0.0768(2) 0.11793(15) 0.0345(8) Uani 1 1 d .
H28A H 0.7208 0.1063 0.1233 0.041 Uiso 1 1 calc R
C22 C 0.3720(4) 0.25775(19) 0.10310(13) 0.0284(7) Uani 1 1 d .
H22A H 0.4352 0.2900 0.0767 0.034 Uiso 1 1 calc R
C1 C 0.5158(4) 0.19182(19) 0.46259(13) 0.0308(7) Uani 1 1 d .
C30 C 0.3842(4) 0.02219(19) 0.07536(15) 0.0336(8) Uani 1 1 d .
H30A H 0.2960 0.0064 0.0459 0.040 Uiso 1 1 calc R
C4 C 0.5663(3) 0.32793(19) 0.43217(13) 0.0244(6) Uani 1 1 d .
C5 C 0.4538(3) 0.27578(18) 0.45661(12) 0.0239(6) Uani 1 1 d .
C11 C 0.7405(4) 0.30451(19) 0.20238(14) 0.0280(7) Uani 1 1 d .
C24 C 0.1778(4) 0.1734(2) 0.13621(14) 0.0316(7) Uani 1 1 d .
H24A H 0.0834 0.1375 0.1369 0.038 Uiso 1 1 calc R
C20 C 0.5354(4) 0.10011(19) 0.33076(14) 0.0340(8) Uani 1 1 d .
H20A H 0.5313 0.0959 0.2881 0.051 Uiso 1 1 calc R
H20B H 0.4584 0.0622 0.3449 0.051 Uiso 1 1 calc R
H20C H 0.6391 0.0845 0.3484 0.051 Uiso 1 1 calc R
C18 C 0.2670(4) 0.4129(2) 0.20998(16) 0.0395(8) Uani 1 1 d .
H18A H 0.2163 0.4676 0.2041 0.059 Uiso 1 1 calc R
H18B H 0.2473 0.3904 0.2482 0.059 Uiso 1 1 calc R
H18C H 0.2253 0.3743 0.1791 0.059 Uiso 1 1 calc R
C13 C 0.8404(4) 0.3767(2) 0.23295(17) 0.0416(9) Uani 1 1 d .
H13A H 0.9477 0.3715 0.2236 0.062 Uiso 1 1 calc R
H13B H 0.8378 0.3729 0.2754 0.062 Uiso 1 1 calc R
H13C H 0.7981 0.4309 0.2191 0.062 Uiso 1 1 calc R
C2 C 0.6671(4) 0.1931(2) 0.44186(14) 0.0363(8) Uani 1 1 d .
C8 C 0.8518(4) 0.3086(3) 0.40309(17) 0.0565(12) Uani 1 1 d .
H8A H 0.9216 0.3255 0.4373 0.085 Uiso 1 1 calc R
H8B H 0.8314 0.3567 0.3770 0.085 Uiso 1 1 calc R
H8C H 0.9004 0.2638 0.3822 0.085 Uiso 1 1 calc R
C27 C 0.5433(4) 0.0363(2) 0.16318(16) 0.0394(8) Uani 1 1 d .
H27A H 0.5844 0.0323 0.2054 0.047 Uiso 1 1 calc R
C26 C 0.3983(4) 0.0022(2) 0.13697(16) 0.0395(9) Uani 1 1 d .
H26A H 0.3215 -0.0300 0.1578 0.047 Uiso 1 1 calc R
C10 C 0.3032(4) 0.3067(2) 0.47883(15) 0.0368(8) Uani 1 1 d .
H10A H 0.3228 0.3215 0.5203 0.055 Uiso 1 1 calc R
H10B H 0.2249 0.2623 0.4740 0.055 Uiso 1 1 calc R
H10C H 0.2655 0.3561 0.4564 0.055 Uiso 1 1 calc R
C3 C 0.6994(4) 0.2770(2) 0.42288(14) 0.0327(8) Uani 1 1 d .
C9 C 0.5516(5) 0.4235(2) 0.42389(15) 0.0399(8) Uani 1 1 d .
H9A H 0.5909 0.4518 0.4603 0.060 Uiso 1 1 calc R
H9B H 0.4424 0.4383 0.4138 0.060 Uiso 1 1 calc R
H9C H 0.6121 0.4412 0.3923 0.060 Uiso 1 1 calc R
C17 C 0.4770(5) 0.4647(2) 0.14825(16) 0.0449(9) Uani 1 1 d .
H17A H 0.4300 0.5206 0.1456 0.067 Uiso 1 1 calc R
H17B H 0.4312 0.4300 0.1158 0.067 Uiso 1 1 calc R
H17C H 0.5890 0.4695 0.1462 0.067 Uiso 1 1 calc R
C23 C 0.2320(4) 0.2113(2) 0.08492(14) 0.0341(8) Uani 1 1 d .
H23A H 0.1817 0.2061 0.0439 0.041 Uiso 1 1 calc R
C16 C 0.5081(5) 0.4820(2) 0.25926(16) 0.0404(8) Uani 1 1 d .
H16A H 0.4640 0.5381 0.2526 0.061 Uiso 1 1 calc R
H16B H 0.6215 0.4852 0.2614 0.061 Uiso 1 1 calc R
H16C H 0.4776 0.4595 0.2961 0.061 Uiso 1 1 calc R
C19 C 0.2308(4) 0.2192(2) 0.35038(14) 0.0376(8) Uani 1 1 d .
H19A H 0.1856 0.2313 0.3104 0.056 Uiso 1 1 calc R
H19B H 0.1917 0.2596 0.3774 0.056 Uiso 1 1 calc R
H19C H 0.2017 0.1624 0.3612 0.056 Uiso 1 1 calc R
C7 C 0.7840(6) 0.1196(3) 0.44592(19) 0.0699(15) Uani 1 1 d .
H7A H 0.8413 0.1188 0.4850 0.105 Uiso 1 1 calc R
H7B H 0.8567 0.1268 0.4164 0.105 Uiso 1 1 calc R
H7C H 0.7279 0.0667 0.4390 0.105 Uiso 1 1 calc R
C12 C 0.7583(4) 0.3050(2) 0.13521(15) 0.0390(8) Uani 1 1 d .
H12A H 0.8684 0.3006 0.1292 0.058 Uiso 1 1 calc R
H12B H 0.7160 0.3573 0.1179 0.058 Uiso 1 1 calc R
H12C H 0.7018 0.2574 0.1165 0.058 Uiso 1 1 calc R
C6 C 0.4370(6) 0.1163(2) 0.48744(17) 0.0562(12) Uani 1 1 d .
H6A H 0.4646 0.1136 0.5298 0.084 Uiso 1 1 calc R
H6B H 0.4714 0.0650 0.4693 0.084 Uiso 1 1 calc R
H6C H 0.3242 0.1217 0.4792 0.084 Uiso 1 1 calc R

loop_
_atom_site_aniso_label
_atom_site_aniso_U_11
_atom_site_aniso_U_22
_atom_site_aniso_U_33
_atom_site_aniso_U_23
_atom_site_aniso_U_13
_atom_site_aniso_U_12
Fe1 0.0253(2) 0.0230(2) 0.0170(2) -0.00194(16) 0.00187(17) 0.00099(17)
Ti1 0.0204(3) 0.0244(3) 0.0165(3) -0.00202(19) 0.0026(2) 0.0001(2)
P1 0.0222(4) 0.0198(4) 0.0192(4) -0.0009(3) 0.0039(3) -0.0004(3)
N1 0.0206(12) 0.0269(13) 0.0171(12) -0.0028(10) 0.0018(10) -0.0017(10)
C25 0.0203(15) 0.0290(15) 0.0221(15) -0.0054(12) 0.0039(12) 0.0018(12)
C21 0.0262(15) 0.0214(14) 0.0167(14) -0.0009(11) 0.0005(11) 0.0048(12)
C15 0.0403(19) 0.0212(15) 0.0257(16) 0.0015(12) 0.0031(14) 0.0028(13)
C14 0.0229(16) 0.0409(19) 0.0330(18) -0.0058(14) 0.0054(13) 0.0051(14)
C29 0.0425(19) 0.0285(16) 0.0259(16) -0.0069(13) 0.0134(14) 0.0017(14)
C28 0.0313(18) 0.0302(17) 0.042(2) -0.0146(15) 0.0044(15) 0.0055(14)
C22 0.0366(18) 0.0279(16) 0.0203(15) 0.0023(12) 0.0008(13) 0.0063(14)
C1 0.051(2) 0.0244(15) 0.0164(15) -0.0012(12) 0.0017(14) 0.0044(15)
C30 0.0397(19) 0.0258(16) 0.0353(18) -0.0138(13) 0.0035(15) -0.0029(14)
C4 0.0251(15) 0.0287(15) 0.0193(14) -0.0034(12) 0.0022(12) -0.0011(13)
C5 0.0263(16) 0.0297(16) 0.0156(14) -0.0020(11) 0.0019(12) 0.0021(13)
C11 0.0225(15) 0.0320(16) 0.0302(17) -0.0026(13) 0.0067(13) -0.0024(13)
C24 0.0233(16) 0.0392(18) 0.0308(17) -0.0095(14) -0.0048(13) 0.0033(14)
C20 0.052(2) 0.0252(15) 0.0244(17) -0.0031(13) 0.0028(15) -0.0012(15)
C18 0.038(2) 0.0340(18) 0.047(2) -0.0022(15) 0.0056(16) 0.0166(16)
C13 0.0315(19) 0.047(2) 0.047(2) -0.0052(17) 0.0067(16) -0.0137(16)
C2 0.042(2) 0.045(2) 0.0198(16) -0.0107(14) -0.0097(14) 0.0199(16)
C8 0.0225(18) 0.107(4) 0.040(2) -0.027(2) 0.0044(16) -0.006(2)
C27 0.052(2) 0.0331(18) 0.0315(18) -0.0023(14) -0.0008(16) 0.0198(17)
C26 0.056(2) 0.0225(16) 0.044(2) 0.0024(14) 0.0218(18) 0.0027(16)
C10 0.0358(19) 0.047(2) 0.0301(18) -0.0060(15) 0.0136(15) 0.0004(16)
C3 0.0224(16) 0.052(2) 0.0225(16) -0.0122(14) -0.0029(13) 0.0030(15)
C9 0.056(2) 0.0328(18) 0.0306(18) -0.0052(14) 0.0033(16) -0.0068(16)
C17 0.069(3) 0.0279(17) 0.040(2) 0.0088(15) 0.0141(19) 0.0059(18)
C23 0.0389(19) 0.0366(18) 0.0240(17) -0.0051(13) -0.0100(14) 0.0086(15)
C16 0.054(2) 0.0257(17) 0.042(2) -0.0067(14) 0.0053(17) 0.0045(16)
C19 0.0289(18) 0.063(2) 0.0224(17) -0.0005(15) 0.0098(14) -0.0039(16)
C7 0.079(3) 0.075(3) 0.049(3) -0.025(2) -0.027(2) 0.052(3)
C12 0.0367(19) 0.047(2) 0.0359(19) 0.0004(16) 0.0184(15) -0.0029(16)
C6 0.103(4) 0.037(2) 0.030(2) 0.0047(16) 0.010(2) -0.001(2)

loop_
_atom_type_symbol
_atom_type_description
_atom_type_scat_dispersion_real
_atom_type_scat_dispersion_imag
_atom_type_scat_source
C C 0.0033 0.0016 'International Tables Vol C Tables 4.2.6.8 and 6.1.1.4'
H H 0.0000 0.0000 'International Tables Vol C Tables 4.2.6.8 and 6.1.1.4'
N N 0.0061 0.0033 'International Tables Vol C Tables 4.2.6.8 and 6.1.1.4'
P P 0.1023 0.0942 'International Tables Vol C Tables 4.2.6.8 and 6.1.1.4'
Ti Ti 0.2776 0.4457 'International Tables Vol C Tables 4.2.6.8 and 6.1.1.4'
Fe Fe 0.3463 0.8444 'International Tables Vol C Tables 4.2.6.8 and 6.1.1.4'

loop_
_geom_angle_atom_site_label_1
_geom_angle_atom_site_label_2
_geom_angle_atom_site_label_3
_geom_angle
C26 Fe1 C30 40.55(13)
C26 Fe1 C23 130.23(15)
C30 Fe1 C23 105.10(13)
C26 Fe1 C22 170.35(14)
C30 Fe1 C22 132.39(13)
C23 Fe1 C22 40.55(13)
C26 Fe1 C24 106.15(14)
C30 Fe1 C24 108.71(13)
C23 Fe1 C24 40.55(13)
C22 Fe1 C24 68.28(13)
C26 Fe1 C25 113.04(13)
C30 Fe1 C25 140.61(12)
C23 Fe1 C25 68.18(12)
C22 Fe1 C25 68.31(12)
C24 Fe1 C25 40.53(12)
C26 Fe1 C27 40.48(15)
C30 Fe1 C27 68.02(14)
C23 Fe1 C27 170.67(15)
C22 Fe1 C27 148.79(14)
C24 Fe1 C27 134.16(15)
C25 Fe1 C27 112.72(13)
C26 Fe1 C29 67.97(13)
C30 Fe1 C29 40.45(13)
C23 Fe1 C29 111.57(13)
C22 Fe1 C29 110.77(13)
C24 Fe1 C29 139.92(13)
C25 Fe1 C29 178.90(13)
C27 Fe1 C29 67.71(14)
C26 Fe1 C28 67.69(14)
C30 Fe1 C28 67.69(13)
C23 Fe1 C28 144.50(14)
C22 Fe1 C28 118.01(14)
C24 Fe1 C28 173.71(14)
C25 Fe1 C28 139.63(13)
C27 Fe1 C28 40.11(14)
C29 Fe1 C28 40.09(13)
C26 Fe1 C21 145.67(12)
C30 Fe1 C21 173.22(12)
C23 Fe1 C21 68.67(12)
C22 Fe1 C21 41.01(11)
C24 Fe1 C21 68.57(12)
C25 Fe1 C21 40.65(11)
C27 Fe1 C21 118.48(13)
C29 Fe1 C21 138.25(12)
C28 Fe1 C21 115.61(12)
N1 Ti1 C20 100.42(11)
N1 Ti1 C19 102.79(12)
C20 Ti1 C19 98.65(14)
N1 Ti1 C3 103.16(11)
C20 Ti1 C3 107.58(12)
C19 Ti1 C3 138.67(12)
N1 Ti1 C4 104.68(10)
C20 Ti1 C4 138.50(12)
C19 Ti1 C4 107.19(12)
C3 Ti1 C4 34.60(10)
N1 Ti1 C2 131.25(12)
C20 Ti1 C2 82.07(12)
C19 Ti1 C2 125.18(13)
C3 Ti1 C2 34.24(12)
C4 Ti1 C2 56.54(11)
N1 Ti1 C5 133.79(10)
C20 Ti1 C5 124.55(11)
C19 Ti1 C5 82.13(11)
C3 Ti1 C5 56.75(10)
C4 Ti1 C5 33.98(10)
C2 Ti1 C5 55.75(10)
N1 Ti1 C1 159.07(11)
C20 Ti1 C1 91.58(11)
C19 Ti1 C1 92.15(12)
C3 Ti1 C1 56.53(12)
C4 Ti1 C1 56.24(10)
C2 Ti1 C1 33.43(12)
C5 Ti1 C1 33.45(10)
N1 P1 C21 111.12(13)
N1 P1 C11 110.90(14)
C21 P1 C11 109.25(14)
N1 P1 C15 109.41(13)
C21 P1 C15 102.46(14)
C11 P1 C15 113.42(14)
P1 N1 Ti1 167.58(15)
C24 C25 C21 109.0(3)
C24 C25 Fe1 69.73(17)
C21 C25 Fe1 70.44(16)
C25 C21 C22 106.4(3)
C25 C21 P1 120.8(2)
C22 C21 P1 130.5(2)
C25 C21 Fe1 68.91(16)
C22 C21 Fe1 68.69(16)
P1 C21 Fe1 140.42(16)
C17 C15 C16 109.4(3)
C17 C15 C18 109.4(3)
C16 C15 C18 107.4(3)
C17 C15 P1 114.8(2)
C16 C15 P1 110.0(2)
C18 C15 P1 105.5(2)
C28 C29 C30 107.9(3)
C28 C29 Fe1 70.15(18)
C30 C29 Fe1 69.43(17)
C27 C28 C29 108.4(3)
C27 C28 Fe1 69.57(19)
C29 C28 Fe1 69.76(18)
C23 C22 C21 108.5(3)
C23 C22 Fe1 69.69(18)
C21 C22 Fe1 70.30(16)
C2 C1 C5 107.3(3)
C2 C1 C6 126.3(3)
C5 C1 C6 126.3(3)
C2 C1 Ti1 71.51(17)
C5 C1 Ti1 71.96(16)
C6 C1 Ti1 122.9(2)
C26 C30 C29 107.8(3)
C26 C30 Fe1 69.63(18)
C29 C30 Fe1 70.11(17)
C5 C4 C3 108.4(3)
C5 C4 C9 124.7(3)
C3 C4 C9 126.6(3)
C5 C4 Ti1 75.45(17)
C3 C4 Ti1 72.68(17)
C9 C4 Ti1 122.8(2)
C4 C5 C1 108.3(3)
C4 C5 C10 125.4(3)
C1 C5 C10 126.0(3)
C4 C5 Ti1 70.57(16)
C1 C5 Ti1 74.59(16)
C10 C5 Ti1 125.9(2)
C13 C11 C12 109.4(3)
C13 C11 C14 108.2(3)
C12 C11 C14 109.4(3)
C13 C11 P1 110.3(2)
C12 C11 P1 113.6(2)
C14 C11 P1 105.7(2)
C23 C24 C25 107.9(3)
C23 C24 Fe1 69.65(18)
C25 C24 Fe1 69.74(17)
C1 C2 C3 108.9(3)
C1 C2 C7 125.6(4)
C3 C2 C7 125.1(4)
C1 C2 Ti1 75.06(18)
C3 C2 Ti1 70.89(17)
C7 C2 Ti1 125.6(2)
C28 C27 C26 108.0(3)
C28 C27 Fe1 70.32(19)
C26 C27 Fe1 69.52(19)
C27 C26 C30 107.9(3)
C27 C26 Fe1 70.01(19)
C30 C26 Fe1 69.82(18)
C4 C3 C2 107.1(3)
C4 C3 C8 126.0(3)
C2 C3 C8 126.6(3)
C4 C3 Ti1 72.72(17)
C2 C3 Ti1 74.88(18)
C8 C3 Ti1 122.9(2)
C22 C23 C24 108.2(3)
C22 C23 Fe1 69.77(17)
C24 C23 Fe1 69.80(18)

loop_
_geom_bond_atom_site_label_1
_geom_bond_atom_site_label_2
_geom_bond_distance
Fe1 C26 2.040(3)
Fe1 C30 2.043(3)
Fe1 C23 2.044(3)
Fe1 C22 2.045(3)
Fe1 C24 2.046(3)
Fe1 C25 2.046(3)
Fe1 C27 2.047(3)
Fe1 C29 2.052(3)
Fe1 C28 2.057(3)
Fe1 C21 2.066(3)
Ti1 N1 1.816(2)
Ti1 C20 2.138(3)
Ti1 C19 2.152(3)
Ti1 C3 2.379(3)
Ti1 C4 2.380(3)
Ti1 C2 2.431(3)
Ti1 C5 2.442(3)
Ti1 C1 2.476(3)
P1 N1 1.583(2)
P1 C21 1.816(3)
P1 C11 1.862(3)
P1 C15 1.876(3)
C25 C24 1.417(4)
C25 C21 1.428(4)
C21 C22 1.440(4)
C15 C17 1.532(4)
C15 C16 1.532(4)
C15 C18 1.538(5)
C14 C11 1.536(4)
C29 C28 1.408(5)
C29 C30 1.416(5)
C28 C27 1.407(5)
C22 C23 1.417(5)
C1 C2 1.412(5)
C1 C5 1.416(4)
C1 C6 1.495(5)
C30 C26 1.415(5)
C4 C5 1.410(4)
C4 C3 1.415(4)
C4 C9 1.510(4)
C5 C10 1.501(4)
C11 C13 1.532(4)
C11 C12 1.535(4)
C24 C23 1.417(5)
C2 C3 1.417(5)
C2 C7 1.514(5)
C8 C3 1.495(5)
C27 C26 1.414(5)
